data_4124377
loop_
_publ_author_name
'Hern\'andez S\'anchez, Ra\'ul'
'Zheng, Shao-Liang'
'Betley, Theodore A.'

_publ_section_title
;
 Ligand Field Strength Mediates Electron Delocalization in Octahedral
 [((H)L)2Fe6(L')m](n+) Clusters.
;
_journal_issue 34
_journal_name_full 'Journal of the American Chemical Society'
_journal_page_first 11126
_journal_page_last 11143
_journal_paper_doi 10.1021/jacs.5b06453
_journal_volume 137
_journal_year 2015
_chemical_formula_sum 'C92 H132 Fe6 N24'
_chemical_formula_weight 1909.32
_chemical_name_systematic
; 
 ? 
;
_space_group_IT_number 14
_symmetry_cell_setting monoclinic
_symmetry_space_group_name_Hall '-P 2ybc'
_symmetry_space_group_name_H-M 'P 1 21/c 1'
_atom_sites_solution_hydrogens geom
_atom_sites_solution_primary direct
_atom_sites_solution_secondary difmap
_audit_creation_method SHELXL-97
_cell_angle_alpha 90.00
_cell_angle_beta 113.923(13)
_cell_angle_gamma 90.00
_cell_formula_units_Z 2
_cell_length_a 12.459(4)
_cell_length_b 17.980(5)
_cell_length_c 22.485(5)
_cell_measurement_reflns_used 1921
_cell_measurement_temperature 100(1)
_cell_measurement_theta_max 36.661
_cell_measurement_theta_min 4.535
_cell_volume 4604(2)
_computing_cell_refinement 'SAINT 7.46A (Bruker-AXS, 2009)'
_computing_data_collection 'APEX2 v2009.3.0 (Bruker-AXS, 2009)'
_computing_data_reduction 'SAINT 7.46A (Bruker-AXS, 2009)'
_computing_molecular_graphics 'Bruker SHELXTL (Scheldrick, 2008)'
_computing_publication_material 'Bruker SHELXTL (Scheldrick, 2008)'
_computing_structure_refinement 'SHELXL-97 (Sheldrick, 2008)'
_computing_structure_solution 'SHELXS-97 (Sheldrick, 2008)'
_diffrn_ambient_temperature 100(1)
_diffrn_measured_fraction_theta_full 0.994
_diffrn_measured_fraction_theta_max 0.994
_diffrn_measurement_device_type
;
Bruker D8 goniometer with CCD area detector 
;
_diffrn_measurement_method 'phi and omega scans'
_diffrn_radiation_monochromator graphite
_diffrn_radiation_source 'fine-focus sealed tube'
_diffrn_radiation_type MoK\a
_diffrn_radiation_wavelength 0.71073
_diffrn_reflns_av_R_equivalents 0.1745
_diffrn_reflns_av_sigmaI/netI 0.1433
_diffrn_reflns_limit_h_max 14
_diffrn_reflns_limit_h_min -14
_diffrn_reflns_limit_k_max 21
_diffrn_reflns_limit_k_min -21
_diffrn_reflns_limit_l_max 26
_diffrn_reflns_limit_l_min -26
_diffrn_reflns_number 41747
_diffrn_reflns_theta_full 25.18
_diffrn_reflns_theta_max 25.18
_diffrn_reflns_theta_min 1.50
_exptl_absorpt_coefficient_mu 0.980
_exptl_absorpt_correction_T_max 0.9527
_exptl_absorpt_correction_T_min 0.9527
_exptl_absorpt_correction_type multi-scan
_exptl_absorpt_process_details 'SADABS (Sheldrick, 2008)'
_exptl_crystal_colour Black
_exptl_crystal_density_diffrn 1.377
_exptl_crystal_density_method 'not measured'
_exptl_crystal_description Block
_exptl_crystal_F_000 2016
_exptl_crystal_size_max 0.15
_exptl_crystal_size_mid 0.1
_exptl_crystal_size_min 0.05
_refine_diff_density_max 0.581
_refine_diff_density_min -0.469
_refine_diff_density_rms 0.095
_refine_ls_extinction_method none
_refine_ls_goodness_of_fit_ref 0.996
_refine_ls_hydrogen_treatment constr
_refine_ls_matrix_type full
_refine_ls_number_parameters 557
_refine_ls_number_reflns 8217
_refine_ls_number_restraints 0
_refine_ls_restrained_S_all 0.996
_refine_ls_R_factor_all 0.1509
_refine_ls_R_factor_gt 0.0609
_refine_ls_shift/su_max 0.000
_refine_ls_shift/su_mean 0.000
_refine_ls_structure_factor_coef Fsqd
_refine_ls_weighting_details 'calc w=1/[\s^2^(Fo^2^)+(0.0552P)^2^+0.0000P] where P=(Fo^2^+2Fc^2^)/3'
_refine_ls_weighting_scheme calc
_refine_ls_wR_factor_gt 0.1130
_refine_ls_wR_factor_ref 0.1435
_reflns_number_gt 4400
_reflns_number_total 8217
_reflns_threshold_expression >2sigma(I)
_cod_data_source_file ja5b06453_si_002.cif
_cod_data_source_block zsl5
_cod_depositor_comments
;
The following automatic conversions were performed:

'_symmetry_cell_setting' value 'Monoclinic' changed to 'monoclinic'
according to
/usr/data/users/saulius/crontab/automatic-downloads/current/ACS/lib/dictionaries/cif_core.dic
dictionary named 'cif_core.dic' version 2.4.2 from 2011-04-26.

Automatic conversion script
Id: cif_fix_values 3271 2015-04-21 07:52:19Z andrius 
;
_cod_original_sg_symbol_H-M P21/c
_cod_database_code 4124377

loop_
_symmetry_equiv_pos_as_xyz
'x, y, z'
'-x, y+1/2, -z+1/2'
'-x, -y, -z'
'x, -y-1/2, z-1/2'

loop_
_atom_site_label
_atom_site_type_symbol
_atom_site_fract_x
_atom_site_fract_y
_atom_site_fract_z
_atom_site_U_iso_or_equiv
_atom_site_adp_type
_atom_site_occupancy
_atom_site_symmetry_multiplicity
_atom_site_calc_flag
_atom_site_refinement_flags
C1 C -0.2313(6) -0.1259(3) -0.3522(3) 0.0380(17) Uani 1 1 d .
H1A H -0.3124 -0.1380 -0.3814 0.057 Uiso 1 1 calc R
H1B H -0.2313 -0.0906 -0.3191 0.057 Uiso 1 1 calc R
H1C H -0.1902 -0.1714 -0.3311 0.057 Uiso 1 1 calc R
C2 C -0.1683(5) -0.0910(3) -0.3918(3) 0.0286(14) Uani 1 1 d .
C3 C -0.1699(5) -0.1498(3) -0.4406(3) 0.0290(15) Uani 1 1 d .
H3A H -0.1273 -0.1941 -0.4162 0.035 Uiso 1 1 calc R
H3B H -0.2524 -0.1648 -0.4660 0.035 Uiso 1 1 calc R
C4 C -0.0464(5) -0.0721(3) -0.3443(3) 0.0308(15) Uani 1 1 d .
H4A H -0.0523 -0.0356 -0.3127 0.037 Uiso 1 1 calc R
H4B H -0.0099 -0.1177 -0.3197 0.037 Uiso 1 1 calc R
C5 C -0.2380(5) -0.0227(3) -0.4248(3) 0.0329(15) Uani 1 1 d .
H5A H -0.3184 -0.0386 -0.4538 0.040 Uiso 1 1 calc R
H5B H -0.2446 0.0099 -0.3910 0.040 Uiso 1 1 calc R
C31 C -0.1395(5) -0.1878(3) -0.5331(3) 0.0263(14) Uani 1 1 d .
C32 C -0.1498(5) -0.2632(3) -0.5210(3) 0.0301(15) Uani 1 1 d .
H32 H -0.1385 -0.2796 -0.4787 0.036 Uiso 1 1 calc R
C33 C -0.1767(5) -0.3137(3) -0.5719(3) 0.0340(16) Uani 1 1 d .
H33 H -0.1850 -0.3650 -0.5646 0.041 Uiso 1 1 calc R
C34 C -0.1915(5) -0.2897(3) -0.6328(3) 0.0368(16) Uani 1 1 d .
H34 H -0.2115 -0.3246 -0.6674 0.044 Uiso 1 1 calc R
C35 C -0.1776(5) -0.2160(3) -0.6445(3) 0.0309(15) Uani 1 1 d .
H35 H -0.1855 -0.2003 -0.6865 0.037 Uiso 1 1 calc R
C36 C -0.1521(4) -0.1651(3) -0.5945(3) 0.0255(14) Uani 1 1 d .
C41 C 0.1485(5) -0.0329(3) -0.3220(3) 0.0289(14) Uani 1 1 d .
C42 C 0.1726(6) -0.0138(3) -0.2579(3) 0.0348(16) Uani 1 1 d .
H42 H 0.1098 -0.0062 -0.2448 0.042 Uiso 1 1 calc R
C43 C 0.2874(6) -0.0058(3) -0.2130(3) 0.0406(17) Uani 1 1 d .
H43 H 0.3034 0.0069 -0.1692 0.049 Uiso 1 1 calc R
C44 C 0.3767(6) -0.0162(3) -0.2315(3) 0.0389(17) Uani 1 1 d .
H44 H 0.4554 -0.0113 -0.2003 0.047 Uiso 1 1 calc R
C45 C 0.3553(5) -0.0342(3) -0.2959(3) 0.0333(15) Uani 1 1 d .
H45 H 0.4188 -0.0409 -0.3085 0.040 Uiso 1 1 calc R
C46 C 0.2404(5) -0.0421(3) -0.3410(3) 0.0276(15) Uani 1 1 d .
C51 C -0.2590(5) 0.0875(3) -0.4839(3) 0.0280(14) Uani 1 1 d .
C52 C -0.3765(5) 0.0961(3) -0.4938(3) 0.0311(15) Uani 1 1 d .
H52 H -0.4190 0.0554 -0.4871 0.037 Uiso 1 1 calc R
C53 C -0.4310(5) 0.1650(3) -0.5136(3) 0.0365(16) Uani 1 1 d .
H53 H -0.5102 0.1712 -0.5192 0.044 Uiso 1 1 calc R
C54 C -0.3722(5) 0.2241(3) -0.5253(3) 0.0335(16) Uani 1 1 d .
H54 H -0.4112 0.2702 -0.5397 0.040 Uiso 1 1 calc R
C55 C -0.2568(5) 0.2163(3) -0.5161(3) 0.0279(14) Uani 1 1 d .
H55 H -0.2159 0.2568 -0.5245 0.034 Uiso 1 1 calc R
C56 C -0.2004(5) 0.1486(3) -0.4945(3) 0.0245(14) Uani 1 1 d .
C100 C 0.0900(5) -0.1819(3) -0.4016(3) 0.0285(15) Uani 1 1 d .
C200 C -0.0391(5) 0.0971(3) -0.3579(3) 0.0313(15) Uani 1 1 d .
C300 C -0.3235(5) -0.0612(3) -0.5692(3) 0.0332(16) Uani 1 1 d .
N3 N -0.1185(4) -0.1283(2) -0.4865(2) 0.0235(11) Uani 1 1 d .
N4 N 0.0336(4) -0.0410(2) -0.3727(2) 0.0271(12) Uani 1 1 d .
N5 N -0.1897(4) 0.0214(2) -0.4633(2) 0.0262(12) Uani 1 1 d .
N33 N -0.1370(4) -0.0886(2) -0.6000(2) 0.0249(11) Uani 1 1 d .
H33A H -0.1844 -0.0711 -0.6413 0.030 Uiso 1 1 calc R
N44 N 0.2058(4) -0.0546(2) -0.4078(2) 0.0249(11) Uani 1 1 d .
H44A H 0.2574 -0.0858 -0.4164 0.030 Uiso 1 1 calc R
N55 N -0.0819(4) 0.1349(2) -0.4831(2) 0.0217(11) Uani 1 1 d .
H55A H -0.0348 0.1763 -0.4656 0.026 Uiso 1 1 calc R
N100 N 0.1114(4) -0.2385(3) -0.3755(2) 0.0363(13) Uani 1 1 d .
N200 N -0.0493(4) 0.1254(3) -0.3143(3) 0.0361(13) Uani 1 1 d .
N300 N -0.4219(4) -0.0756(3) -0.5906(3) 0.0429(15) Uani 1 1 d .
Fe1 Fe 0.04613(7) -0.08843(4) -0.44869(4) 0.0232(2) Uani 1 1 d .
Fe2 Fe -0.02260(7) 0.04816(4) -0.43038(4) 0.0231(2) Uani 1 1 d .
Fe3 Fe -0.15930(7) -0.03240(4) -0.53347(4) 0.0235(2) Uani 1 1 d .
C81A C 0.4556(5) -0.2525(3) -0.1294(3) 0.0362(16) Uani 1 1 d .
H81A H 0.5237 -0.2839 -0.1250 0.043 Uiso 1 1 calc R
H81B H 0.4280 -0.2687 -0.0960 0.043 Uiso 1 1 calc R
C81B C 0.2501(5) -0.2200(3) -0.2062(3) 0.0371(16) Uani 1 1 d .
H81C H 0.2637 -0.1683 -0.2167 0.045 Uiso 1 1 calc R
H81D H 0.1837 -0.2402 -0.2445 0.045 Uiso 1 1 calc R
C81C C 0.3294(5) -0.3493(3) -0.1987(3) 0.0332(16) Uani 1 1 d .
H81E H 0.4029 -0.3780 -0.1872 0.040 Uiso 1 1 calc R
H81F H 0.2984 -0.3602 -0.1655 0.040 Uiso 1 1 calc R
C81D C 0.3968(5) -0.2439(3) -0.2496(3) 0.0376(16) Uani 1 1 d .
H81G H 0.3271 -0.2467 -0.2915 0.045 Uiso 1 1 calc R
H81H H 0.4227 -0.1914 -0.2429 0.045 Uiso 1 1 calc R
C82A C 0.4965(5) -0.1714(3) -0.1159(3) 0.0434(18) Uani 1 1 d .
H82A H 0.5521 -0.1604 -0.1361 0.052 Uiso 1 1 calc R
H82B H 0.4282 -0.1378 -0.1352 0.052 Uiso 1 1 calc R
C82B C 0.2149(5) -0.2180(3) -0.1495(3) 0.0406(17) Uani 1 1 d .
H82C H 0.2769 -0.1932 -0.1119 0.049 Uiso 1 1 calc R
H82D H 0.2051 -0.2693 -0.1366 0.049 Uiso 1 1 calc R
C82C C 0.2414(6) -0.3765(3) -0.2639(3) 0.0378(17) Uani 1 1 d .
H82E H 0.2699 -0.3643 -0.2979 0.045 Uiso 1 1 calc R
H82F H 0.1657 -0.3505 -0.2747 0.045 Uiso 1 1 calc R
C82D C 0.4939(5) -0.2901(4) -0.2554(3) 0.0422(17) Uani 1 1 d .
H82G H 0.4650 -0.3410 -0.2701 0.051 Uiso 1 1 calc R
H82H H 0.5610 -0.2937 -0.2125 0.051 Uiso 1 1 calc R
C83A C 0.5560(6) -0.1583(4) -0.0433(3) 0.0441(18) Uani 1 1 d .
H83A H 0.6249 -0.1916 -0.0244 0.053 Uiso 1 1 calc R
H83B H 0.5008 -0.1709 -0.0233 0.053 Uiso 1 1 calc R
C83B C 0.0992(6) -0.1753(4) -0.1695(3) 0.052(2) Uani 1 1 d .
H83C H 0.1015 -0.1311 -0.1953 0.062 Uiso 1 1 calc R
H83D H 0.0339 -0.2075 -0.1976 0.062 Uiso 1 1 calc R
C83C C 0.2220(6) -0.4614(3) -0.2633(4) 0.0467(18) Uani 1 1 d .
H83E H 0.1996 -0.4738 -0.2270 0.056 Uiso 1 1 calc R
H83F H 0.1562 -0.4759 -0.3044 0.056 Uiso 1 1 calc R
C83D C 0.5331(6) -0.2536(4) -0.3041(3) 0.0471(18) Uani 1 1 d .
H83G H 0.4626 -0.2381 -0.3425 0.057 Uiso 1 1 calc R
H83H H 0.5780 -0.2081 -0.2841 0.057 Uiso 1 1 calc R
C84A C 0.5957(6) -0.0783(4) -0.0273(4) 0.069(2) Uani 1 1 d .
H84A H 0.5273 -0.0453 -0.0446 0.104 Uiso 1 1 calc R
H84B H 0.6506 -0.0656 -0.0470 0.104 Uiso 1 1 calc R
H84C H 0.6348 -0.0723 0.0200 0.104 Uiso 1 1 calc R
C84B C 0.0773(7) -0.1518(5) -0.1151(4) 0.082(3) Uani 1 1 d .
H84D H 0.0065 -0.1208 -0.1301 0.124 Uiso 1 1 calc R
H84E H 0.1444 -0.1229 -0.0855 0.124 Uiso 1 1 calc R
H84F H 0.0659 -0.1955 -0.0922 0.124 Uiso 1 1 calc R
C84C C 0.3271(7) -0.5042(4) -0.2561(4) 0.071(2) Uani 1 1 d .
H84G H 0.3520 -0.4903 -0.2907 0.106 Uiso 1 1 calc R
H84H H 0.3088 -0.5575 -0.2592 0.106 Uiso 1 1 calc R
H84I H 0.3904 -0.4935 -0.2137 0.106 Uiso 1 1 calc R
C84D C 0.6078(6) -0.3022(4) -0.3267(3) 0.051(2) Uani 1 1 d .
H84J H 0.6241 -0.2761 -0.3605 0.077 Uiso 1 1 calc R
H84K H 0.5660 -0.3486 -0.3446 0.077 Uiso 1 1 calc R
H84L H 0.6820 -0.3134 -0.2899 0.077 Uiso 1 1 calc R
N80 N 0.3590(4) -0.2657(2) -0.1955(2) 0.0309(12) Uani 1 1 d .
C90A C -0.1007(6) -0.4077(5) -0.3823(4) 0.058(2) Uani 1 1 d .
C91A C -0.0976(6) -0.3439(4) -0.3427(3) 0.053(2) Uani 1 1 d .
H91D H -0.1764 -0.3223 -0.3575 0.079 Uiso 1 1 calc R
H91E H -0.0432 -0.3068 -0.3466 0.079 Uiso 1 1 calc R
H91F H -0.0711 -0.3593 -0.2971 0.079 Uiso 1 1 calc R
N90A N -0.1036(7) -0.4573(4) -0.4147(4) 0.100(3) Uani 1 1 d .
C90B C 0.2487(8) -0.4097(4) -0.4307(4) 0.063(2) Uani 1 1 d .
C91B C 0.1244(7) -0.4158(4) -0.4543(4) 0.075(2) Uani 1 1 d .
H91A H 0.0911 -0.4229 -0.5016 0.112 Uiso 1 1 calc R
H91B H 0.0923 -0.3703 -0.4439 0.112 Uiso 1 1 calc R
H91C H 0.1042 -0.4585 -0.4338 0.112 Uiso 1 1 calc R
N90B N 0.3465(7) -0.4063(4) -0.4113(4) 0.092(3) Uani 1 1 d .

loop_
_atom_site_aniso_label
_atom_site_aniso_U_11
_atom_site_aniso_U_22
_atom_site_aniso_U_33
_atom_site_aniso_U_23
_atom_site_aniso_U_13
_atom_site_aniso_U_12
C1 0.059(4) 0.023(4) 0.050(5) -0.002(3) 0.040(4) -0.006(3)
C2 0.037(3) 0.022(3) 0.030(4) 0.002(3) 0.017(3) -0.003(3)
C3 0.035(3) 0.018(3) 0.039(4) 0.003(3) 0.019(3) 0.001(3)
C4 0.048(4) 0.028(4) 0.024(4) -0.004(3) 0.022(3) -0.003(3)
C5 0.036(3) 0.027(4) 0.041(4) -0.004(3) 0.021(3) -0.007(3)
C31 0.021(3) 0.025(3) 0.034(4) -0.005(3) 0.013(3) -0.006(3)
C32 0.035(3) 0.025(4) 0.029(4) 0.001(3) 0.013(3) -0.006(3)
C33 0.041(4) 0.017(3) 0.043(5) -0.002(3) 0.016(3) -0.002(3)
C34 0.030(3) 0.032(4) 0.043(5) -0.015(3) 0.009(3) 0.000(3)
C35 0.034(3) 0.020(3) 0.033(4) -0.004(3) 0.008(3) 0.004(3)
C36 0.016(3) 0.022(3) 0.035(4) 0.000(3) 0.006(3) 0.002(2)
C41 0.037(3) 0.024(3) 0.019(4) 0.005(3) 0.004(3) 0.002(3)
C42 0.047(4) 0.018(3) 0.036(4) 0.007(3) 0.012(3) 0.009(3)
C43 0.055(4) 0.034(4) 0.025(4) -0.002(3) 0.008(4) 0.007(3)
C44 0.042(4) 0.027(4) 0.028(4) 0.001(3) -0.006(3) 0.000(3)
C45 0.033(3) 0.014(3) 0.042(4) 0.001(3) 0.005(3) 0.001(3)
C46 0.033(3) 0.008(3) 0.028(4) -0.003(3) -0.002(3) -0.002(3)
C51 0.035(3) 0.022(3) 0.028(4) -0.007(3) 0.014(3) 0.002(3)
C52 0.023(3) 0.027(4) 0.040(4) -0.008(3) 0.009(3) -0.006(3)
C53 0.025(3) 0.038(4) 0.044(4) -0.007(3) 0.012(3) 0.003(3)
C54 0.035(4) 0.031(4) 0.032(4) -0.003(3) 0.011(3) 0.006(3)
C55 0.029(3) 0.024(3) 0.028(4) -0.005(3) 0.009(3) 0.005(3)
C56 0.031(3) 0.021(3) 0.019(3) -0.003(3) 0.006(3) -0.001(3)
C100 0.031(3) 0.030(4) 0.025(4) -0.005(3) 0.011(3) -0.005(3)
C200 0.038(4) 0.022(4) 0.032(4) 0.006(3) 0.012(3) 0.004(3)
C300 0.034(4) 0.019(3) 0.046(4) -0.009(3) 0.015(3) -0.007(3)
N3 0.024(3) 0.022(3) 0.024(3) 0.001(2) 0.009(2) -0.006(2)
N4 0.033(3) 0.022(3) 0.024(3) 0.003(2) 0.009(2) -0.001(2)
N5 0.027(3) 0.020(3) 0.030(3) -0.002(2) 0.010(2) -0.004(2)
N33 0.030(3) 0.013(3) 0.025(3) 0.002(2) 0.005(2) -0.001(2)
N44 0.027(3) 0.016(3) 0.025(3) -0.006(2) 0.004(2) -0.005(2)
N55 0.020(2) 0.019(3) 0.021(3) -0.001(2) 0.003(2) 0.001(2)
N100 0.042(3) 0.029(3) 0.031(3) 0.003(3) 0.007(3) -0.001(3)
N200 0.047(3) 0.031(3) 0.033(3) -0.002(3) 0.019(3) -0.002(3)
N300 0.032(3) 0.027(3) 0.061(4) -0.003(3) 0.010(3) -0.006(2)
Fe1 0.0255(4) 0.0184(5) 0.0229(5) -0.0011(4) 0.0071(4) -0.0028(4)
Fe2 0.0252(4) 0.0188(5) 0.0237(5) -0.0015(4) 0.0082(4) -0.0024(4)
Fe3 0.0230(4) 0.0184(4) 0.0268(5) -0.0025(4) 0.0076(4) -0.0027(4)
C81A 0.034(4) 0.033(4) 0.036(4) 0.007(3) 0.009(3) 0.002(3)
C81B 0.033(4) 0.028(4) 0.042(4) -0.003(3) 0.007(3) 0.006(3)
C81C 0.047(4) 0.017(3) 0.042(4) 0.010(3) 0.024(4) 0.005(3)
C81D 0.036(4) 0.039(4) 0.030(4) 0.008(3) 0.005(3) -0.002(3)
C82A 0.031(4) 0.040(4) 0.048(5) 0.007(3) 0.005(3) -0.001(3)
C82B 0.037(4) 0.035(4) 0.044(5) -0.011(3) 0.010(3) 0.001(3)
C82C 0.054(4) 0.019(3) 0.046(5) 0.001(3) 0.026(4) 0.001(3)
C82D 0.032(3) 0.053(5) 0.040(4) 0.009(3) 0.014(3) -0.006(3)
C83A 0.038(4) 0.044(4) 0.048(5) -0.006(3) 0.015(4) -0.007(3)
C83B 0.041(4) 0.065(5) 0.049(5) -0.008(4) 0.017(4) 0.005(4)
C83C 0.056(4) 0.031(4) 0.063(5) 0.014(4) 0.034(4) 0.004(3)
C83D 0.058(5) 0.046(4) 0.036(4) -0.006(3) 0.019(4) -0.015(4)
C84A 0.055(5) 0.063(6) 0.074(6) -0.019(5) 0.010(4) -0.009(4)
C84B 0.062(6) 0.092(7) 0.090(7) -0.014(6) 0.027(5) 0.017(5)
C84C 0.070(5) 0.046(5) 0.099(7) 0.004(5) 0.036(5) 0.001(4)
C84D 0.040(4) 0.072(5) 0.038(5) 0.010(4) 0.012(4) 0.002(4)
N80 0.029(3) 0.025(3) 0.033(3) 0.010(2) 0.007(3) 0.004(2)
C90A 0.047(4) 0.043(5) 0.069(6) 0.013(4) 0.010(4) -0.001(4)
C91A 0.051(5) 0.056(5) 0.050(5) 0.017(4) 0.018(4) 0.005(4)
N90A 0.082(6) 0.064(6) 0.133(8) -0.018(5) 0.022(5) -0.005(5)
C90B 0.074(6) 0.045(5) 0.060(6) -0.007(4) 0.019(5) -0.001(5)
C91B 0.073(6) 0.066(6) 0.082(7) -0.004(5) 0.029(5) -0.013(5)
N90B 0.066(5) 0.074(5) 0.117(7) -0.014(5) 0.016(5) 0.004(5)

loop_
_atom_type_symbol
_atom_type_description
_atom_type_scat_dispersion_real
_atom_type_scat_dispersion_imag
_atom_type_scat_source
C C 0.0033 0.0016 'International Tables Vol C Tables 4.2.6.8 and 6.1.1.4'
H H 0.0000 0.0000 'International Tables Vol C Tables 4.2.6.8 and 6.1.1.4'
Fe Fe 0.3463 0.8444 'International Tables Vol C Tables 4.2.6.8 and 6.1.1.4'
N N 0.0061 0.0033 'International Tables Vol C Tables 4.2.6.8 and 6.1.1.4'

loop_
_geom_angle_atom_site_label_1
_geom_angle_atom_site_label_2
_geom_angle_atom_site_label_3
_geom_angle
_geom_angle_site_symmetry_1
_geom_angle_site_symmetry_3
C2 C1 H1A 109.5 . .
C2 C1 H1B 109.5 . .
H1A C1 H1B 109.5 . .
C2 C1 H1C 109.5 . .
H1A C1 H1C 109.5 . .
H1B C1 H1C 109.5 . .
C4 C2 C5 112.3(5) . .
C4 C2 C3 112.7(5) . .
C5 C2 C3 112.0(5) . .
C4 C2 C1 106.6(5) . .
C5 C2 C1 106.8(5) . .
C3 C2 C1 105.9(4) . .
N3 C3 C2 116.3(4) . .
N3 C3 H3A 108.2 . .
C2 C3 H3A 108.2 . .
N3 C3 H3B 108.2 . .
C2 C3 H3B 108.2 . .
H3A C3 H3B 107.4 . .
N4 C4 C2 115.9(5) . .
N4 C4 H4A 108.3 . .
C2 C4 H4A 108.3 . .
N4 C4 H4B 108.3 . .
C2 C4 H4B 108.3 . .
H4A C4 H4B 107.4 . .
N5 C5 C2 115.9(5) . .
N5 C5 H5A 108.3 . .
C2 C5 H5A 108.3 . .
N5 C5 H5B 108.3 . .
C2 C5 H5B 108.3 . .
H5A C5 H5B 107.4 . .
C36 C31 C32 119.9(5) . .
C36 C31 N3 114.7(5) . .
C32 C31 N3 125.4(5) . .
C33 C32 C31 118.9(6) . .
C33 C32 H32 120.6 . .
C31 C32 H32 120.6 . .
C34 C33 C32 120.3(6) . .
C34 C33 H33 119.9 . .
C32 C33 H33 119.9 . .
C35 C34 C33 121.1(6) . .
C35 C34 H34 119.4 . .
C33 C34 H34 119.4 . .
C34 C35 C36 119.2(6) . .
C34 C35 H35 120.4 . .
C36 C35 H35 120.4 . .
C35 C36 C31 120.7(5) . .
C35 C36 N33 124.9(6) . .
C31 C36 N33 114.4(5) . .
C46 C41 C42 119.4(6) . .
C46 C41 N4 115.4(5) . .
C42 C41 N4 125.2(6) . .
C43 C42 C41 120.4(6) . .
C43 C42 H42 119.8 . .
C41 C42 H42 119.8 . .
C44 C43 C42 119.9(6) . .
C44 C43 H43 120.1 . .
C42 C43 H43 120.1 . .
C43 C44 C45 121.0(6) . .
C43 C44 H44 119.5 . .
C45 C44 H44 119.5 . .
C46 C45 C44 119.2(6) . .
C46 C45 H45 120.4 . .
C44 C45 H45 120.4 . .
C41 C46 C45 120.0(6) . .
C41 C46 N44 114.5(5) . .
C45 C46 N44 125.3(6) . .
C56 C51 C52 118.2(5) . .
C56 C51 N5 114.9(5) . .
C52 C51 N5 126.9(5) . .
C53 C52 C51 119.4(5) . .
C53 C52 H52 120.3 . .
C51 C52 H52 120.3 . .
C54 C53 C52 121.3(5) . .
C54 C53 H53 119.4 . .
C52 C53 H53 119.4 . .
C55 C54 C53 119.9(6) . .
C55 C54 H54 120.0 . .
C53 C54 H54 120.0 . .
C54 C55 C56 119.4(6) . .
C54 C55 H55 120.3 . .
C56 C55 H55 120.3 . .
C55 C56 C51 121.7(5) . .
C55 C56 N55 123.9(5) . .
C51 C56 N55 114.4(5) . .
N100 C100 Fe1 177.0(5) . .
N200 C200 Fe2 179.0(5) . .
N300 C300 Fe3 177.5(5) . .
C31 N3 C3 108.2(4) . .
C31 N3 Fe3 109.1(3) . .
C3 N3 Fe3 120.8(3) . .
C31 N3 Fe1 115.2(3) . .
C3 N3 Fe1 117.2(3) . .
Fe3 N3 Fe1 84.95(16) . .
C41 N4 C4 108.8(4) . .
C41 N4 Fe1 109.2(4) . .
C4 N4 Fe1 120.7(3) . .
C41 N4 Fe2 114.1(3) . .
C4 N4 Fe2 117.3(3) . .
Fe1 N4 Fe2 85.14(18) . .
C51 N5 C5 107.6(4) . .
C51 N5 Fe2 109.1(3) . .
C5 N5 Fe2 122.2(4) . .
C51 N5 Fe3 115.2(4) . .
C5 N5 Fe3 117.0(3) . .
Fe2 N5 Fe3 84.58(18) . .
C36 N33 Fe3 112.4(4) . .
C36 N33 Fe2 119.1(3) . 3_554
Fe3 N33 Fe2 88.85(18) . 3_554
C36 N33 H33A 111.5 . .
Fe3 N33 H33A 111.5 . .
Fe2 N33 H33A 111.5 3_554 .
C46 N44 Fe1 111.9(4) . .
C46 N44 Fe3 118.0(3) . 3_554
Fe1 N44 Fe3 88.00(18) . 3_554
C46 N44 H44A 112.3 . .
Fe1 N44 H44A 112.3 . .
Fe3 N44 H44A 112.3 3_554 .
C56 N55 Fe2 111.4(3) . .
C56 N55 Fe1 119.2(3) . 3_554
Fe2 N55 Fe1 89.08(17) . 3_554
C56 N55 H55A 111.7 . .
Fe2 N55 H55A 111.7 . .
Fe1 N55 H55A 111.7 3_554 .
N44 Fe1 C100 90.3(2) . .
N44 Fe1 N55 89.40(19) . 3_554
C100 Fe1 N55 87.4(2) . 3_554
N44 Fe1 N4 83.05(19) . .
C100 Fe1 N4 90.3(2) . .
N55 Fe1 N4 172.10(18) 3_554 .
N44 Fe1 N3 176.28(19) . .
C100 Fe1 N3 86.3(2) . .
N55 Fe1 N3 91.92(18) 3_554 .
N4 Fe1 N3 95.48(19) . .
N44 Fe1 Fe2 88.26(13) . .
C100 Fe1 Fe2 138.05(17) . .
N55 Fe1 Fe2 134.50(13) 3_554 .
N4 Fe1 Fe2 47.89(13) . .
N3 Fe1 Fe2 93.29(13) . .
N44 Fe1 Fe3 136.32(13) . .
C100 Fe1 Fe3 133.36(17) . .
N55 Fe1 Fe3 93.35(12) 3_554 .
N4 Fe1 Fe3 93.71(13) . .
N3 Fe1 Fe3 47.07(12) . .
Fe2 Fe1 Fe3 59.72(3) . .
N44 Fe1 Fe3 46.84(13) . 3_554
C100 Fe1 Fe3 136.60(17) . 3_554
N55 Fe1 Fe3 85.91(13) 3_554 3_554
N4 Fe1 Fe3 90.58(13) . 3_554
N3 Fe1 Fe3 136.73(13) . 3_554
Fe2 Fe1 Fe3 60.44(3) . 3_554
Fe3 Fe1 Fe3 89.85(4) . 3_554
N44 Fe1 Fe2 93.73(14) . 3_554
C100 Fe1 Fe2 132.03(17) . 3_554
N55 Fe1 Fe2 44.97(12) 3_554 3_554
N4 Fe1 Fe2 137.61(13) . 3_554
N3 Fe1 Fe2 89.65(13) . 3_554
Fe2 Fe1 Fe2 89.88(4) . 3_554
Fe3 Fe1 Fe2 60.32(3) . 3_554
Fe3 Fe1 Fe2 59.22(3) 3_554 3_554
N55 Fe2 C200 90.3(2) . .
N55 Fe2 N33 89.76(18) . 3_554
C200 Fe2 N33 88.6(2) . 3_554
N55 Fe2 N5 83.23(18) . .
C200 Fe2 N5 88.3(2) . .
N33 Fe2 N5 172.35(18) 3_554 .
N55 Fe2 N4 176.80(19) . .
C200 Fe2 N4 87.0(2) . .
N33 Fe2 N4 91.86(18) 3_554 .
N5 Fe2 N4 94.99(18) . .
N55 Fe2 Fe3 87.38(13) . .
C200 Fe2 Fe3 136.70(18) . .
N33 Fe2 Fe3 134.53(14) 3_554 .
N5 Fe2 Fe3 48.46(13) . .
N4 Fe2 Fe3 93.44(13) . .
N55 Fe2 Fe1 135.70(13) . .
C200 Fe2 Fe1 133.96(17) . .
N33 Fe2 Fe1 92.95(13) 3_554 .
N5 Fe2 Fe1 94.21(13) . .
N4 Fe2 Fe1 46.97(13) . .
Fe3 Fe2 Fe1 60.22(3) . .
N55 Fe2 Fe1 45.95(13) . 3_554
C200 Fe2 Fe1 135.85(17) . 3_554
N33 Fe2 Fe1 86.14(13) 3_554 3_554
N5 Fe2 Fe1 91.15(14) . 3_554
N4 Fe2 Fe1 136.93(14) . 3_554
Fe3 Fe2 Fe1 60.29(3) . 3_554
Fe1 Fe2 Fe1 90.11(4) . 3_554
N55 Fe2 Fe3 93.37(13) . 3_554
C200 Fe2 Fe3 133.32(18) . 3_554
N33 Fe2 Fe3 44.91(13) 3_554 3_554
N5 Fe2 Fe3 138.32(14) . 3_554
N4 Fe2 Fe3 89.73(13) . 3_554
Fe3 Fe2 Fe3 89.97(4) . 3_554
Fe1 Fe2 Fe3 60.14(3) . 3_554
Fe1 Fe2 Fe3 59.45(3) 3_554 3_554
N33 Fe3 C300 89.9(2) . .
N33 Fe3 N44 89.53(19) . 3_554
C300 Fe3 N44 87.7(2) . 3_554
N33 Fe3 N3 82.50(18) . .
C300 Fe3 N3 89.3(2) . .
N44 Fe3 N3 171.50(19) 3_554 .
N33 Fe3 N5 176.31(18) . .
C300 Fe3 N5 87.2(2) . .
N44 Fe3 N5 92.62(19) 3_554 .
N3 Fe3 N5 95.20(18) . .
N33 Fe3 Fe2 135.90(13) . .
C300 Fe3 Fe2 134.14(18) . .
N44 Fe3 Fe2 93.52(13) 3_554 .
N3 Fe3 Fe2 94.25(13) . .
N5 Fe3 Fe2 46.96(13) . .
N33 Fe3 Fe1 87.60(13) . .
C300 Fe3 Fe1 137.19(18) . .
N44 Fe3 Fe1 134.95(13) 3_554 .
N3 Fe3 Fe1 47.98(12) . .
N5 Fe3 Fe1 92.99(13) . .
Fe2 Fe3 Fe1 60.06(3) . .
N33 Fe3 Fe1 93.34(13) . 3_554
C300 Fe3 Fe1 132.66(18) . 3_554
N44 Fe3 Fe1 45.16(12) 3_554 3_554
N3 Fe3 Fe1 137.92(13) . 3_554
N5 Fe3 Fe1 90.30(13) . 3_554
Fe2 Fe3 Fe1 60.49(3) . 3_554
Fe1 Fe3 Fe1 90.14(4) . 3_554
N33 Fe3 Fe2 46.24(13) . 3_554
C300 Fe3 Fe2 135.72(19) . 3_554
N44 Fe3 Fe2 86.37(14) 3_554 3_554
N3 Fe3 Fe2 90.20(13) . 3_554
N5 Fe3 Fe2 136.89(13) . 3_554
Fe2 Fe3 Fe2 90.03(4) . 3_554
Fe1 Fe3 Fe2 60.23(4) . 3_554
Fe1 Fe3 Fe2 59.42(3) 3_554 3_554
N80 C81A C82A 114.5(5) . .
N80 C81A H81A 108.6 . .
C82A C81A H81A 108.6 . .
N80 C81A H81B 108.6 . .
C82A C81A H81B 108.6 . .
H81A C81A H81B 107.6 . .
C82B C81B N80 115.2(5) . .
C82B C81B H81C 108.5 . .
N80 C81B H81C 108.5 . .
C82B C81B H81D 108.5 . .
N80 C81B H81D 108.5 . .
H81C C81B H81D 107.5 . .
C82C C81C N80 115.3(5) . .
C82C C81C H81E 108.5 . .
N80 C81C H81E 108.5 . .
C82C C81C H81F 108.5 . .
N80 C81C H81F 108.5 . .
H81E C81C H81F 107.5 . .
C82D C81D N80 116.4(5) . .
C82D C81D H81G 108.2 . .
N80 C81D H81G 108.2 . .
C82D C81D H81H 108.2 . .
N80 C81D H81H 108.2 . .
H81G C81D H81H 107.3 . .
C83A C82A C81A 109.9(5) . .
C83A C82A H82A 109.7 . .
C81A C82A H82A 109.7 . .
C83A C82A H82B 109.7 . .
C81A C82A H82B 109.7 . .
H82A C82A H82B 108.2 . .
C81B C82B C83B 109.0(5) . .
C81B C82B H82C 109.9 . .
C83B C82B H82C 109.9 . .
C81B C82B H82D 109.9 . .
C83B C82B H82D 109.9 . .
H82C C82B H82D 108.3 . .
C81C C82C C83C 111.5(5) . .
C81C C82C H82E 109.3 . .
C83C C82C H82E 109.3 . .
C81C C82C H82F 109.3 . .
C83C C82C H82F 109.3 . .
H82E C82C H82F 108.0 . .
C81D C82D C83D 109.2(5) . .
C81D C82D H82G 109.8 . .
C83D C82D H82G 109.8 . .
C81D C82D H82H 109.8 . .
C83D C82D H82H 109.8 . .
H82G C82D H82H 108.3 . .
C82A C83A C84A 112.0(6) . .
C82A C83A H83A 109.2 . .
C84A C83A H83A 109.2 . .
C82A C83A H83B 109.2 . .
C84A C83A H83B 109.2 . .
H83A C83A H83B 107.9 . .
C84B C83B C82B 112.5(6) . .
C84B C83B H83C 109.1 . .
C82B C83B H83C 109.1 . .
C84B C83B H83D 109.1 . .
C82B C83B H83D 109.1 . .
H83C C83B H83D 107.8 . .
C84C C83C C82C 112.5(6) . .
C84C C83C H83E 109.1 . .
C82C C83C H83E 109.1 . .
C84C C83C H83F 109.1 . .
C82C C83C H83F 109.1 . .
H83E C83C H83F 107.8 . .
C84D C83D C82D 114.6(6) . .
C84D C83D H83G 108.6 . .
C82D C83D H83G 108.6 . .
C84D C83D H83H 108.6 . .
C82D C83D H83H 108.6 . .
H83G C83D H83H 107.6 . .
C83A C84A H84A 109.5 . .
C83A C84A H84B 109.5 . .
H84A C84A H84B 109.5 . .
C83A C84A H84C 109.5 . .
H84A C84A H84C 109.5 . .
H84B C84A H84C 109.5 . .
C83B C84B H84D 109.5 . .
C83B C84B H84E 109.5 . .
H84D C84B H84E 109.5 . .
C83B C84B H84F 109.5 . .
H84D C84B H84F 109.5 . .
H84E C84B H84F 109.5 . .
C83C C84C H84G 109.5 . .
C83C C84C H84H 109.5 . .
H84G C84C H84H 109.5 . .
C83C C84C H84I 109.5 . .
H84G C84C H84I 109.5 . .
H84H C84C H84I 109.5 . .
C83D C84D H84J 109.5 . .
C83D C84D H84K 109.5 . .
H84J C84D H84K 109.5 . .
C83D C84D H84L 109.5 . .
H84J C84D H84L 109.5 . .
H84K C84D H84L 109.5 . .
C81A N80 C81B 112.1(5) . .
C81A N80 C81D 111.5(4) . .
C81B N80 C81D 106.3(4) . .
C81A N80 C81C 106.3(4) . .
C81B N80 C81C 109.7(4) . .
C81D N80 C81C 111.0(4) . .
N90A C90A C91A 178.6(9) . .
C90A C91A H91D 109.5 . .
C90A C91A H91E 109.5 . .
H91D C91A H91E 109.5 . .
C90A C91A H91F 109.5 . .
H91D C91A H91F 109.5 . .
H91E C91A H91F 109.5 . .
N90B C90B C91B 178.4(10) . .
C90B C91B H91A 109.5 . .
C90B C91B H91B 109.5 . .
H91A C91B H91B 109.5 . .
C90B C91B H91C 109.5 . .
H91A C91B H91C 109.5 . .
H91B C91B H91C 109.5 . .

loop_
_geom_bond_atom_site_label_1
_geom_bond_atom_site_label_2
_geom_bond_distance
_geom_bond_site_symmetry_2
C1 C2 1.539(7) .
C1 H1A 0.9800 .
C1 H1B 0.9800 .
C1 H1C 0.9800 .
C2 C4 1.499(8) .
C2 C5 1.514(8) .
C2 C3 1.517(7) .
C3 N3 1.471(7) .
C3 H3A 0.9900 .
C3 H3B 0.9900 .
C4 N4 1.495(7) .
C4 H4A 0.9900 .
C4 H4B 0.9900 .
C5 N5 1.471(7) .
C5 H5A 0.9900 .
C5 H5B 0.9900 .
C31 C36 1.386(8) .
C31 C32 1.398(7) .
C31 N3 1.445(7) .
C32 C33 1.392(8) .
C32 H32 0.9500 .
C33 C34 1.376(8) .
C33 H33 0.9500 .
C34 C35 1.375(8) .
C34 H34 0.9500 .
C35 C36 1.384(7) .
C35 H35 0.9500 .
C36 N33 1.400(6) .
C41 C46 1.384(8) .
C41 C42 1.391(8) .
C41 N4 1.431(7) .
C42 C43 1.384(8) .
C42 H42 0.9500 .
C43 C44 1.350(8) .
C43 H43 0.9500 .
C44 C45 1.399(8) .
C44 H44 0.9500 .
C45 C46 1.386(7) .
C45 H45 0.9500 .
C46 N44 1.404(7) .
C51 C56 1.393(8) .
C51 C52 1.397(7) .
C51 N5 1.430(7) .
C52 C53 1.396(8) .
C52 H52 0.9500 .
C53 C54 1.374(8) .
C53 H53 0.9500 .
C54 C55 1.374(7) .
C54 H54 0.9500 .
C55 C56 1.390(7) .
C55 H55 0.9500 .
C56 N55 1.414(6) .
C100 N100 1.151(7) .
C100 Fe1 1.943(6) .
C200 N200 1.156(7) .
C200 Fe2 1.935(7) .
C300 N300 1.151(7) .
C300 Fe3 1.940(6) .
N3 Fe3 1.978(4) .
N3 Fe1 2.007(4) .
N4 Fe1 1.971(5) .
N4 Fe2 2.001(4) .
N5 Fe2 1.966(4) .
N5 Fe3 2.013(5) .
N33 Fe3 1.917(4) .
N33 Fe2 1.961(4) 3_554
N33 H33A 0.9300 .
N44 Fe1 1.921(4) .
N44 Fe3 1.976(4) 3_554
N44 H44A 0.9300 .
N55 Fe2 1.917(4) .
N55 Fe1 1.950(4) 3_554
N55 H55A 0.9300 .
Fe1 N55 1.950(4) 3_554
Fe1 Fe2 2.6871(13) .
Fe1 Fe3 2.6913(13) .
Fe1 Fe3 2.7069(12) 3_554
Fe1 Fe2 2.7125(13) 3_554
Fe2 N33 1.961(4) 3_554
Fe2 Fe3 2.6778(12) .
Fe2 Fe1 2.7125(13) 3_554
Fe2 Fe3 2.7150(13) 3_554
Fe3 N44 1.976(4) 3_554
Fe3 Fe1 2.7069(12) 3_554
Fe3 Fe2 2.7149(13) 3_554
C81A N80 1.503(7) .
C81A C82A 1.533(8) .
C81A H81A 0.9900 .
C81A H81B 0.9900 .
C81B C82B 1.506(8) .
C81B N80 1.520(7) .
C81B H81C 0.9900 .
C81B H81D 0.9900 .
C81C C82C 1.511(8) .
C81C N80 1.543(7) .
C81C H81E 0.9900 .
C81C H81F 0.9900 .
C81D C82D 1.516(8) .
C81D N80 1.522(7) .
C81D H81G 0.9900 .
C81D H81H 0.9900 .
C82A C83A 1.512(8) .
C82A H82A 0.9900 .
C82A H82B 0.9900 .
C82B C83B 1.531(8) .
C82B H82C 0.9900 .
C82B H82D 0.9900 .
C82C C83C 1.546(8) .
C82C H82E 0.9900 .
C82C H82F 0.9900 .
C82D C83D 1.517(8) .
C82D H82G 0.9900 .
C82D H82H 0.9900 .
C83A C84A 1.516(9) .
C83A H83A 0.9900 .
C83A H83B 0.9900 .
C83B C84B 1.422(9) .
C83B H83C 0.9900 .
C83B H83D 0.9900 .
C83C C84C 1.471(9) .
C83C H83E 0.9900 .
C83C H83F 0.9900 .
C83D C84D 1.508(8) .
C83D H83G 0.9900 .
C83D H83H 0.9900 .
C84A H84A 0.9800 .
C84A H84B 0.9800 .
C84A H84C 0.9800 .
C84B H84D 0.9800 .
C84B H84E 0.9800 .
C84B H84F 0.9800 .
C84C H84G 0.9800 .
C84C H84H 0.9800 .
C84C H84I 0.9800 .
C84D H84J 0.9800 .
C84D H84K 0.9800 .
C84D H84L 0.9800 .
C90A N90A 1.145(10) .
C90A C91A 1.442(10) .
C91A H91D 0.9800 .
C91A H91E 0.9800 .
C91A H91F 0.9800 .
C90B N90B 1.117(9) .
C90B C91B 1.423(11) .
C91B H91A 0.9800 .
C91B H91B 0.9800 .
C91B H91C 0.9800 .

loop_
_geom_torsion_atom_site_label_1
_geom_torsion_atom_site_label_2
_geom_torsion_atom_site_label_3
_geom_torsion_atom_site_label_4
_geom_torsion
_geom_torsion_site_symmetry_1
_geom_torsion_site_symmetry_4
C4 C2 C3 N3 -66.3(6) . .
C5 C2 C3 N3 61.5(6) . .
C1 C2 C3 N3 177.5(5) . .
C5 C2 C4 N4 -66.6(6) . .
C3 C2 C4 N4 61.0(6) . .
C1 C2 C4 N4 176.8(4) . .
C4 C2 C5 N5 60.9(7) . .
C3 C2 C5 N5 -67.1(6) . .
C1 C2 C5 N5 177.4(5) . .
C36 C31 C32 C33 -2.3(8) . .
N3 C31 C32 C33 176.4(5) . .
C31 C32 C33 C34 0.8(9) . .
C32 C33 C34 C35 1.4(9) . .
C33 C34 C35 C36 -2.0(9) . .
C34 C35 C36 C31 0.5(8) . .
C34 C35 C36 N33 -179.3(5) . .
C32 C31 C36 C35 1.7(8) . .
N3 C31 C36 C35 -177.2(5) . .
C32 C31 C36 N33 -178.5(5) . .
N3 C31 C36 N33 2.7(7) . .
C46 C41 C42 C43 -1.5(8) . .
N4 C41 C42 C43 -178.5(5) . .
C41 C42 C43 C44 0.3(9) . .
C42 C43 C44 C45 0.8(9) . .
C43 C44 C45 C46 -0.7(9) . .
C42 C41 C46 C45 1.6(8) . .
N4 C41 C46 C45 178.9(5) . .
C42 C41 C46 N44 -174.5(5) . .
N4 C41 C46 N44 2.8(7) . .
C44 C45 C46 C41 -0.5(8) . .
C44 C45 C46 N44 175.1(5) . .
C56 C51 C52 C53 -0.1(9) . .
N5 C51 C52 C53 179.5(5) . .
C51 C52 C53 C54 1.8(9) . .
C52 C53 C54 C55 -1.4(9) . .
C53 C54 C55 C56 -0.6(9) . .
C54 C55 C56 C51 2.3(9) . .
C54 C55 C56 N55 -179.6(5) . .
C52 C51 C56 C55 -1.9(8) . .
N5 C51 C56 C55 178.4(5) . .
C52 C51 C56 N55 179.8(5) . .
N5 C51 C56 N55 0.2(7) . .
C36 C31 N3 C3 149.2(5) . .
C32 C31 N3 C3 -29.6(7) . .
C36 C31 N3 Fe3 16.0(5) . .
C32 C31 N3 Fe3 -162.8(5) . .
C36 C31 N3 Fe1 -77.5(5) . .
C32 C31 N3 Fe1 103.7(5) . .
C2 C3 N3 C31 -173.8(5) . .
C2 C3 N3 Fe3 -47.1(6) . .
C2 C3 N3 Fe1 53.9(6) . .
C46 C41 N4 C4 148.2(5) . .
C42 C41 N4 C4 -34.6(7) . .
C46 C41 N4 Fe1 14.7(6) . .
C42 C41 N4 Fe1 -168.2(5) . .
C46 C41 N4 Fe2 -78.6(5) . .
C42 C41 N4 Fe2 98.5(6) . .
C2 C4 N4 C41 -174.4(5) . .
C2 C4 N4 Fe1 -47.1(6) . .
C2 C4 N4 Fe2 54.1(6) . .
C56 C51 N5 C5 152.5(5) . .
C52 C51 N5 C5 -27.1(8) . .
C56 C51 N5 Fe2 17.9(6) . .
C52 C51 N5 Fe2 -161.7(5) . .
C56 C51 N5 Fe3 -75.1(5) . .
C52 C51 N5 Fe3 105.3(6) . .
C2 C5 N5 C51 -173.3(5) . .
C2 C5 N5 Fe2 -46.0(6) . .
C2 C5 N5 Fe3 55.2(6) . .
C35 C36 N33 Fe3 158.8(5) . .
C31 C36 N33 Fe3 -21.1(6) . .
C35 C36 N33 Fe2 -99.4(6) . 3_554
C31 C36 N33 Fe2 80.8(5) . 3_554
C41 C46 N44 Fe1 -19.7(6) . .
C45 C46 N44 Fe1 164.4(4) . .
C41 C46 N44 Fe3 80.1(5) . 3_554
C45 C46 N44 Fe3 -95.8(6) . 3_554
C55 C56 N55 Fe2 162.8(4) . .
C51 C56 N55 Fe2 -19.0(6) . .
C55 C56 N55 Fe1 -95.7(6) . 3_554
C51 C56 N55 Fe1 82.5(5) . 3_554
C46 N44 Fe1 C100 -68.2(4) . .
Fe3 N44 Fe1 C100 172.3(2) 3_554 .
C46 N44 Fe1 N55 -155.6(4) . 3_554
Fe3 N44 Fe1 N55 84.96(18) 3_554 3_554
C46 N44 Fe1 N4 22.1(3) . .
Fe3 N44 Fe1 N4 -97.37(18) 3_554 .
C46 N44 Fe1 N3 -45(3) . .
Fe3 N44 Fe1 N3 -164(3) 3_554 .
C46 N44 Fe1 Fe2 69.8(3) . .
Fe3 N44 Fe1 Fe2 -49.60(13) 3_554 .
C46 N44 Fe1 Fe3 110.2(3) . .
Fe3 N44 Fe1 Fe3 -9.3(3) 3_554 .
C46 N44 Fe1 Fe3 119.4(4) . 3_554
C46 N44 Fe1 Fe2 159.6(3) . 3_554
Fe3 N44 Fe1 Fe2 40.17(14) 3_554 3_554
N100 C100 Fe1 N44 -165(11) . .
N100 C100 Fe1 N55 -76(11) . 3_554
N100 C100 Fe1 N4 112(11) . .
N100 C100 Fe1 N3 16(11) . .
N100 C100 Fe1 Fe2 107(11) . .
N100 C100 Fe1 Fe3 16(11) . .
N100 C100 Fe1 Fe3 -157(11) . 3_554
N100 C100 Fe1 Fe2 -70(11) . 3_554
C41 N4 Fe1 N44 -19.9(3) . .
C4 N4 Fe1 N44 -147.0(4) . .
Fe2 N4 Fe1 N44 93.95(18) . .
C41 N4 Fe1 C100 70.3(4) . .
C4 N4 Fe1 C100 -56.8(4) . .
Fe2 N4 Fe1 C100 -175.8(2) . .
C41 N4 Fe1 N55 -2.8(15) . 3_554
C4 N4 Fe1 N55 -129.9(12) . 3_554
Fe2 N4 Fe1 N55 111.1(13) . 3_554
C41 N4 Fe1 N3 156.6(3) . .
C4 N4 Fe1 N3 29.5(4) . .
Fe2 N4 Fe1 N3 -89.49(17) . .
C41 N4 Fe1 Fe2 -113.9(4) . .
C4 N4 Fe1 Fe2 119.0(4) . .
C41 N4 Fe1 Fe3 -156.2(3) . .
C4 N4 Fe1 Fe3 76.7(4) . .
Fe2 N4 Fe1 Fe3 -42.29(13) . .
C41 N4 Fe1 Fe3 -66.3(3) . 3_554
C4 N4 Fe1 Fe3 166.6(4) . 3_554
Fe2 N4 Fe1 Fe3 47.61(12) . 3_554
C41 N4 Fe1 Fe2 -107.9(3) . 3_554
C4 N4 Fe1 Fe2 125.0(4) . 3_554
Fe2 N4 Fe1 Fe2 6.0(3) . 3_554
C31 N3 Fe1 N44 -95(3) . .
C3 N3 Fe1 N44 34(3) . .
Fe3 N3 Fe1 N44 157(3) . .
C31 N3 Fe1 C100 -71.3(4) . .
C3 N3 Fe1 C100 57.7(4) . .
Fe3 N3 Fe1 C100 180.0(2) . .
C31 N3 Fe1 N55 15.9(4) . 3_554
C3 N3 Fe1 N55 145.0(4) . 3_554
Fe3 N3 Fe1 N55 -92.80(17) . 3_554
C31 N3 Fe1 N4 -161.3(4) . .
C3 N3 Fe1 N4 -32.2(4) . .
Fe3 N3 Fe1 N4 89.98(18) . .
C31 N3 Fe1 Fe2 150.7(4) . .
C3 N3 Fe1 Fe2 -80.2(3) . .
Fe3 N3 Fe1 Fe2 41.99(13) . .
C31 N3 Fe1 Fe3 108.7(4) . .
C3 N3 Fe1 Fe3 -122.2(4) . .
C31 N3 Fe1 Fe3 102.0(4) . 3_554
C3 N3 Fe1 Fe3 -128.9(3) . 3_554
Fe3 N3 Fe1 Fe3 -6.7(3) . 3_554
C31 N3 Fe1 Fe2 60.8(4) . 3_554
C3 N3 Fe1 Fe2 -170.1(3) . 3_554
Fe3 N3 Fe1 Fe2 -47.88(12) . 3_554
C56 N55 Fe2 C200 -65.3(4) . .
Fe1 N55 Fe2 C200 173.5(2) 3_554 .
C56 N55 Fe2 N33 -153.9(4) . 3_554
Fe1 N55 Fe2 N33 84.85(18) 3_554 3_554
C56 N55 Fe2 N5 23.0(4) . .
Fe1 N55 Fe2 N5 -98.22(19) 3_554 .
C56 N55 Fe2 N4 -33(4) . .
Fe1 N55 Fe2 N4 -155(3) 3_554 .
C56 N55 Fe2 Fe3 71.4(3) . .
Fe1 N55 Fe2 Fe3 -49.75(12) 3_554 .
C56 N55 Fe2 Fe1 112.1(3) . .
Fe1 N55 Fe2 Fe1 -9.1(3) 3_554 .
C56 N55 Fe2 Fe1 121.2(4) . 3_554
C56 N55 Fe2 Fe3 161.3(3) . 3_554
Fe1 N55 Fe2 Fe3 40.06(13) 3_554 3_554
N200 C200 Fe2 N55 147(34) . .
N200 C200 Fe2 N33 -123(34) . 3_554
N200 C200 Fe2 N5 64(34) . .
N200 C200 Fe2 N4 -31(33) . .
N200 C200 Fe2 Fe3 61(34) . .
N200 C200 Fe2 Fe1 -30(34) . .
N200 C200 Fe2 Fe1 154(33) . 3_554
N200 C200 Fe2 Fe3 -118(33) . 3_554
C51 N5 Fe2 N55 -22.3(4) . .
C5 N5 Fe2 N55 -148.9(4) . .
Fe3 N5 Fe2 N55 92.50(18) . .
C51 N5 Fe2 C200 68.2(4) . .
C5 N5 Fe2 C200 -58.4(4) . .
Fe3 N5 Fe2 C200 -177.0(2) . .
C51 N5 Fe2 N33 1.4(16) . 3_554
C5 N5 Fe2 N33 -125.1(14) . 3_554
Fe3 N5 Fe2 N33 116.2(14) . 3_554
C51 N5 Fe2 N4 155.0(4) . .
C5 N5 Fe2 N4 28.4(4) . .
Fe3 N5 Fe2 N4 -90.18(18) . .
C51 N5 Fe2 Fe3 -114.8(4) . .
C5 N5 Fe2 Fe3 118.6(4) . .
C51 N5 Fe2 Fe1 -157.9(3) . .
C5 N5 Fe2 Fe1 75.6(4) . .
Fe3 N5 Fe2 Fe1 -43.06(13) . .
C51 N5 Fe2 Fe1 -67.7(3) . 3_554
C5 N5 Fe2 Fe1 165.8(4) . 3_554
Fe3 N5 Fe2 Fe1 47.14(12) . 3_554
C51 N5 Fe2 Fe3 -109.8(3) . 3_554
C5 N5 Fe2 Fe3 123.6(4) . 3_554
Fe3 N5 Fe2 Fe3 5.0(3) . 3_554
C41 N4 Fe2 N55 -104(3) . .
C4 N4 Fe2 N55 25(4) . .
Fe1 N4 Fe2 N55 147(3) . .
C41 N4 Fe2 C200 -72.0(4) . .
C4 N4 Fe2 C200 57.0(4) . .
Fe1 N4 Fe2 C200 179.2(2) . .
C41 N4 Fe2 N33 16.6(4) . 3_554
C4 N4 Fe2 N33 145.6(4) . 3_554
Fe1 N4 Fe2 N33 -92.29(18) . 3_554
C41 N4 Fe2 N5 -160.0(4) . .
C4 N4 Fe2 N5 -31.0(4) . .
Fe1 N4 Fe2 N5 91.11(18) . .
C41 N4 Fe2 Fe3 151.4(4) . .
C4 N4 Fe2 Fe3 -79.6(4) . .
Fe1 N4 Fe2 Fe3 42.53(13) . .
C41 N4 Fe2 Fe1 108.9(4) . .
C4 N4 Fe2 Fe1 -122.1(4) . .
C41 N4 Fe2 Fe1 102.9(4) . 3_554
C4 N4 Fe2 Fe1 -128.1(3) . 3_554
Fe1 N4 Fe2 Fe1 -6.0(3) . 3_554
C41 N4 Fe2 Fe3 61.5(4) . 3_554
C4 N4 Fe2 Fe3 -169.6(4) . 3_554
Fe1 N4 Fe2 Fe3 -47.42(12) . 3_554
N44 Fe1 Fe2 N55 100.3(2) . .
C100 Fe1 Fe2 N55 -171.2(3) . .
N55 Fe1 Fe2 N55 12.8(4) 3_554 .
N4 Fe1 Fe2 N55 -177.5(3) . .
N3 Fe1 Fe2 N55 -83.1(2) . .
Fe3 Fe1 Fe2 N55 -48.55(19) . .
Fe3 Fe1 Fe2 N55 60.58(19) 3_554 .
Fe2 Fe1 Fe2 N55 6.54(19) 3_554 .
N44 Fe1 Fe2 C200 -83.4(3) . .
C100 Fe1 Fe2 C200 5.1(4) . .
N55 Fe1 Fe2 C200 -170.8(3) 3_554 .
N4 Fe1 Fe2 C200 -1.2(3) . .
N3 Fe1 Fe2 C200 93.3(3) . .
Fe3 Fe1 Fe2 C200 127.8(2) . .
Fe3 Fe1 Fe2 C200 -123.1(2) 3_554 .
Fe2 Fe1 Fe2 C200 -177.1(2) 3_554 .
N44 Fe1 Fe2 N33 7.60(19) . 3_554
C100 Fe1 Fe2 N33 96.1(3) . 3_554
N55 Fe1 Fe2 N33 -79.8(2) 3_554 3_554
N4 Fe1 Fe2 N33 89.8(2) . 3_554
N3 Fe1 Fe2 N33 -175.79(18) . 3_554
Fe3 Fe1 Fe2 N33 -141.23(14) . 3_554
Fe3 Fe1 Fe2 N33 -32.09(13) 3_554 3_554
Fe2 Fe1 Fe2 N33 -86.14(13) 3_554 3_554
N44 Fe1 Fe2 N5 -175.1(2) . .
C100 Fe1 Fe2 N5 -86.6(3) . .
N55 Fe1 Fe2 N5 97.5(2) 3_554 .
N4 Fe1 Fe2 N5 -92.9(2) . .
N3 Fe1 Fe2 N5 1.51(19) . .
Fe3 Fe1 Fe2 N5 36.07(14) . .
Fe3 Fe1 Fe2 N5 145.20(14) 3_554 .
Fe2 Fe1 Fe2 N5 91.16(14) 3_554 .
N44 Fe1 Fe2 N4 -82.2(2) . .
C100 Fe1 Fe2 N4 6.3(3) . .
N55 Fe1 Fe2 N4 -169.6(2) 3_554 .
N3 Fe1 Fe2 N4 94.4(2) . .
Fe3 Fe1 Fe2 N4 128.97(18) . .
Fe3 Fe1 Fe2 N4 -121.90(18) 3_554 .
Fe2 Fe1 Fe2 N4 -175.94(18) 3_554 .
N44 Fe1 Fe2 Fe3 148.83(14) . .
C100 Fe1 Fe2 Fe3 -122.7(3) . .
N55 Fe1 Fe2 Fe3 61.39(18) 3_554 .
N4 Fe1 Fe2 Fe3 -128.97(18) . .
N3 Fe1 Fe2 Fe3 -34.56(13) . .
Fe3 Fe1 Fe2 Fe3 109.13(4) 3_554 .
Fe2 Fe1 Fe2 Fe3 55.09(3) 3_554 .
N44 Fe1 Fe2 Fe1 93.74(14) . 3_554
C100 Fe1 Fe2 Fe1 -177.8(3) . 3_554
N55 Fe1 Fe2 Fe1 6.29(18) 3_554 3_554
N4 Fe1 Fe2 Fe1 175.94(18) . 3_554
N3 Fe1 Fe2 Fe1 -89.65(13) . 3_554
Fe3 Fe1 Fe2 Fe1 -55.09(3) . 3_554
Fe3 Fe1 Fe2 Fe1 54.04(3) 3_554 3_554
Fe2 Fe1 Fe2 Fe1 0.0 3_554 3_554
N44 Fe1 Fe2 Fe3 39.69(14) . 3_554
C100 Fe1 Fe2 Fe3 128.2(3) . 3_554
N55 Fe1 Fe2 Fe3 -47.75(18) 3_554 3_554
N4 Fe1 Fe2 Fe3 121.90(18) . 3_554
N3 Fe1 Fe2 Fe3 -143.69(13) . 3_554
Fe3 Fe1 Fe2 Fe3 -109.13(4) . 3_554
Fe2 Fe1 Fe2 Fe3 -54.04(3) 3_554 3_554
C36 N33 Fe3 C300 -65.6(4) . .
Fe2 N33 Fe3 C300 173.1(2) 3_554 .
C36 N33 Fe3 N44 -153.3(4) . 3_554
Fe2 N33 Fe3 N44 85.42(18) 3_554 3_554
C36 N33 Fe3 N3 23.7(4) . .
Fe2 N33 Fe3 N3 -97.53(18) 3_554 .
C36 N33 Fe3 N5 -28(3) . .
Fe2 N33 Fe3 N5 -149(3) 3_554 .
C36 N33 Fe3 Fe2 112.1(3) . .
Fe2 N33 Fe3 Fe2 -9.2(3) 3_554 .
C36 N33 Fe3 Fe1 71.6(3) . .
Fe2 N33 Fe3 Fe1 -49.61(12) 3_554 .
C36 N33 Fe3 Fe1 161.6(3) . 3_554
Fe2 N33 Fe3 Fe1 40.40(13) 3_554 3_554
C36 N33 Fe3 Fe2 121.2(4) . 3_554
N300 C300 Fe3 N33 -125(14) . .
N300 C300 Fe3 N44 -36(14) . 3_554
N300 C300 Fe3 N3 152(14) . .
N300 C300 Fe3 N5 57(14) . .
N300 C300 Fe3 Fe2 57(14) . .
N300 C300 Fe3 Fe1 148(14) . .
N300 C300 Fe3 Fe1 -31(14) . 3_554
N300 C300 Fe3 Fe2 -118(14) . 3_554
C31 N3 Fe3 N33 -21.4(3) . .
C3 N3 Fe3 N33 -147.6(4) . .
Fe1 N3 Fe3 N33 93.55(18) . .
C31 N3 Fe3 C300 68.6(4) . .
C3 N3 Fe3 C300 -57.7(4) . .
Fe1 N3 Fe3 C300 -176.5(2) . .
C31 N3 Fe3 N44 -1.1(14) . 3_554
C3 N3 Fe3 N44 -127.3(12) . 3_554
Fe1 N3 Fe3 N44 113.9(12) . 3_554
C31 N3 Fe3 N5 155.7(3) . .
C3 N3 Fe3 N5 29.5(4) . .
Fe1 N3 Fe3 N5 -89.35(17) . .
C31 N3 Fe3 Fe2 -157.2(3) . .
C3 N3 Fe3 Fe2 76.6(4) . .
Fe1 N3 Fe3 Fe2 -42.22(13) . .
C31 N3 Fe3 Fe1 -115.0(4) . .
C3 N3 Fe3 Fe1 118.8(4) . .
C31 N3 Fe3 Fe1 -108.1(3) . 3_554
C3 N3 Fe3 Fe1 125.7(3) . 3_554
Fe1 N3 Fe3 Fe1 6.9(3) . 3_554
C31 N3 Fe3 Fe2 -67.1(3) . 3_554
C3 N3 Fe3 Fe2 166.6(4) . 3_554
Fe1 N3 Fe3 Fe2 47.82(12) . 3_554
C51 N5 Fe3 N33 -109(3) . .
C5 N5 Fe3 N33 19(3) . .
Fe2 N5 Fe3 N33 142(3) . .
C51 N5 Fe3 C300 -71.4(4) . .
C5 N5 Fe3 C300 56.5(4) . .
Fe2 N5 Fe3 C300 -180.0(2) . .
C51 N5 Fe3 N44 16.2(4) . 3_554
C5 N5 Fe3 N44 144.0(4) . 3_554
Fe2 N5 Fe3 N44 -92.38(17) . 3_554
C51 N5 Fe3 N3 -160.5(4) . .
C5 N5 Fe3 N3 -32.6(4) . .
Fe2 N5 Fe3 N3 90.97(17) . .
C51 N5 Fe3 Fe2 108.6(4) . .
C5 N5 Fe3 Fe2 -123.6(4) . .
C51 N5 Fe3 Fe1 151.5(4) . .
C5 N5 Fe3 Fe1 -80.7(4) . .
Fe2 N5 Fe3 Fe1 42.90(13) . .
C51 N5 Fe3 Fe1 61.3(4) . 3_554
C5 N5 Fe3 Fe1 -170.8(4) . 3_554
Fe2 N5 Fe3 Fe1 -47.26(12) . 3_554
C51 N5 Fe3 Fe2 103.7(4) . 3_554
C5 N5 Fe3 Fe2 -128.5(3) . 3_554
Fe2 N5 Fe3 Fe2 -4.9(3) . 3_554
N55 Fe2 Fe3 N33 100.0(2) . .
C200 Fe2 Fe3 N33 -172.4(3) . .
N33 Fe2 Fe3 N33 12.9(4) 3_554 .
N5 Fe2 Fe3 N33 -176.7(3) . .
N4 Fe2 Fe3 N33 -83.1(2) . .
Fe1 Fe2 Fe3 N33 -48.42(19) . .
Fe1 Fe2 Fe3 N33 60.81(19) 3_554 .
Fe3 Fe2 Fe3 N33 6.60(19) 3_554 .
N55 Fe2 Fe3 C300 -83.2(3) . .
C200 Fe2 Fe3 C300 4.4(4) . .
N33 Fe2 Fe3 C300 -170.3(3) 3_554 .
N5 Fe2 Fe3 C300 0.1(3) . .
N4 Fe2 Fe3 C300 93.7(3) . .
Fe1 Fe2 Fe3 C300 128.4(3) . .
Fe1 Fe2 Fe3 C300 -122.4(3) 3_554 .
Fe3 Fe2 Fe3 C300 -176.6(3) 3_554 .
N55 Fe2 Fe3 N44 7.01(19) . 3_554
C200 Fe2 Fe3 N44 94.6(3) . 3_554
N33 Fe2 Fe3 N44 -80.1(2) 3_554 3_554
N5 Fe2 Fe3 N44 90.3(2) . 3_554
N4 Fe2 Fe3 N44 -176.09(19) . 3_554
Fe1 Fe2 Fe3 N44 -141.38(14) . 3_554
Fe1 Fe2 Fe3 N44 -32.16(14) 3_554 3_554
Fe3 Fe2 Fe3 N44 -86.36(14) 3_554 3_554
N55 Fe2 Fe3 N3 -176.43(18) . .
C200 Fe2 Fe3 N3 -88.8(3) . .
N33 Fe2 Fe3 N3 96.5(2) 3_554 .
N5 Fe2 Fe3 N3 -93.1(2) . .
N4 Fe2 Fe3 N3 0.47(19) . .
Fe1 Fe2 Fe3 N3 35.18(13) . .
Fe1 Fe2 Fe3 N3 144.41(13) 3_554 .
Fe3 Fe2 Fe3 N3 90.20(13) 3_554 .
N55 Fe2 Fe3 N5 -83.3(2) . .
C200 Fe2 Fe3 N5 4.3(3) . .
N33 Fe2 Fe3 N5 -170.4(2) 3_554 .
N4 Fe2 Fe3 N5 93.6(2) . .
Fe1 Fe2 Fe3 N5 128.33(18) . .
Fe1 Fe2 Fe3 N5 -122.45(18) 3_554 .
Fe3 Fe2 Fe3 N5 -176.65(18) 3_554 .
N55 Fe2 Fe3 Fe1 148.39(13) . .
C200 Fe2 Fe3 Fe1 -124.0(2) . .
N33 Fe2 Fe3 Fe1 61.32(18) 3_554 .
N5 Fe2 Fe3 Fe1 -128.33(18) . .
N4 Fe2 Fe3 Fe1 -34.71(13) . .
Fe1 Fe2 Fe3 Fe1 109.22(4) 3_554 .
Fe3 Fe2 Fe3 Fe1 55.02(3) 3_554 .
N55 Fe2 Fe3 Fe1 39.17(13) . 3_554
C200 Fe2 Fe3 Fe1 126.8(2) . 3_554
N33 Fe2 Fe3 Fe1 -47.91(18) 3_554 3_554
N5 Fe2 Fe3 Fe1 122.45(18) . 3_554
N4 Fe2 Fe3 Fe1 -143.93(14) . 3_554
Fe1 Fe2 Fe3 Fe1 -109.22(4) . 3_554
Fe3 Fe2 Fe3 Fe1 -54.20(3) 3_554 3_554
N55 Fe2 Fe3 Fe2 93.37(13) . 3_554
C200 Fe2 Fe3 Fe2 -179.0(3) . 3_554
N33 Fe2 Fe3 Fe2 6.30(18) 3_554 3_554
N5 Fe2 Fe3 Fe2 176.65(18) . 3_554
N4 Fe2 Fe3 Fe2 -89.73(13) . 3_554
Fe1 Fe2 Fe3 Fe2 -55.02(3) . 3_554
Fe1 Fe2 Fe3 Fe2 54.20(3) 3_554 3_554
Fe3 Fe2 Fe3 Fe2 0.0 3_554 3_554
N44 Fe1 Fe3 N33 100.1(2) . .
C100 Fe1 Fe3 N33 -82.1(3) . .
N55 Fe1 Fe3 N33 7.44(18) 3_554 .
N4 Fe1 Fe3 N33 -176.09(18) . .
N3 Fe1 Fe3 N33 -82.1(2) . .
Fe2 Fe1 Fe3 N33 148.60(13) . .
Fe3 Fe1 Fe3 N33 93.34(13) 3_554 .
Fe2 Fe1 Fe3 N33 39.33(13) 3_554 .
N44 Fe1 Fe3 C300 -172.6(3) . .
C100 Fe1 Fe3 C300 5.2(4) . .
N55 Fe1 Fe3 C300 94.7(3) 3_554 .
N4 Fe1 Fe3 C300 -88.8(3) . .
N3 Fe1 Fe3 C300 5.2(3) . .
Fe2 Fe1 Fe3 C300 -124.1(3) . .
Fe3 Fe1 Fe3 C300 -179.4(3) 3_554 .
Fe2 Fe1 Fe3 C300 126.6(3) 3_554 .
N44 Fe1 Fe3 N44 13.1(4) . 3_554
C100 Fe1 Fe3 N44 -169.1(3) . 3_554
N55 Fe1 Fe3 N44 -79.5(2) 3_554 3_554
N4 Fe1 Fe3 N44 97.0(2) . 3_554
N3 Fe1 Fe3 N44 -169.0(3) . 3_554
Fe2 Fe1 Fe3 N44 61.66(19) . 3_554
Fe3 Fe1 Fe3 N44 6.40(19) 3_554 3_554
Fe2 Fe1 Fe3 N44 -47.61(19) 3_554 3_554
N44 Fe1 Fe3 N3 -177.9(3) . .
C100 Fe1 Fe3 N3 -0.1(3) . .
N55 Fe1 Fe3 N3 89.5(2) 3_554 .
N4 Fe1 Fe3 N3 -94.0(2) . .
Fe2 Fe1 Fe3 N3 -129.34(18) . .
Fe3 Fe1 Fe3 N3 175.40(18) 3_554 .
Fe2 Fe1 Fe3 N3 121.38(18) 3_554 .
N44 Fe1 Fe3 N5 -83.6(2) . .
C100 Fe1 Fe3 N5 94.2(3) . .
N55 Fe1 Fe3 N5 -176.20(18) 3_554 .
N4 Fe1 Fe3 N5 0.27(18) . .
N3 Fe1 Fe3 N5 94.3(2) . .
Fe2 Fe1 Fe3 N5 -35.04(13) . .
Fe3 Fe1 Fe3 N5 -90.30(13) 3_554 .
Fe2 Fe1 Fe3 N5 -144.32(13) 3_554 .
N44 Fe1 Fe3 Fe2 -48.5(2) . .
C100 Fe1 Fe3 Fe2 129.3(2) . .
N55 Fe1 Fe3 Fe2 -141.16(13) 3_554 .
N4 Fe1 Fe3 Fe2 35.31(13) . .
N3 Fe1 Fe3 Fe2 129.34(18) . .
Fe3 Fe1 Fe3 Fe2 -55.26(3) 3_554 .
Fe2 Fe1 Fe3 Fe2 -109.28(3) 3_554 .
N44 Fe1 Fe3 Fe1 6.7(2) . 3_554
C100 Fe1 Fe3 Fe1 -175.5(2) . 3_554
N55 Fe1 Fe3 Fe1 -85.90(13) 3_554 3_554
N4 Fe1 Fe3 Fe1 90.57(13) . 3_554
N3 Fe1 Fe3 Fe1 -175.40(18) . 3_554
Fe2 Fe1 Fe3 Fe1 55.26(3) . 3_554
Fe3 Fe1 Fe3 Fe1 0.0 3_554 3_554
Fe2 Fe1 Fe3 Fe1 -54.01(3) 3_554 3_554
N44 Fe1 Fe3 Fe2 60.8(2) . 3_554
C100 Fe1 Fe3 Fe2 -121.4(2) . 3_554
N55 Fe1 Fe3 Fe2 -31.88(13) 3_554 3_554
N4 Fe1 Fe3 Fe2 144.59(13) . 3_554
N3 Fe1 Fe3 Fe2 -121.38(18) . 3_554
Fe2 Fe1 Fe3 Fe2 109.28(3) . 3_554
Fe3 Fe1 Fe3 Fe2 54.01(3) 3_554 3_554
N80 C81A C82A C83A 158.3(5) . .
N80 C81B C82B C83B -175.6(5) . .
N80 C81C C82C C83C 177.2(5) . .
N80 C81D C82D C83D -171.1(5) . .
C81A C82A C83A C84A -178.7(5) . .
C81B C82B C83B C84B -162.6(6) . .
C81C C82C C83C C84C -66.7(8) . .
C81D C82D C83D C84D -166.0(5) . .
C82A C81A N80 C81B -59.0(7) . .
C82A C81A N80 C81D 60.0(6) . .
C82A C81A N80 C81C -178.9(5) . .
C82B C81B N80 C81A -43.4(7) . .
C82B C81B N80 C81D -165.4(5) . .
C82B C81B N80 C81C 74.5(6) . .
C82D C81D N80 C81A 66.1(6) . .
C82D C81D N80 C81B -171.5(5) . .
C82D C81D N80 C81C -52.2(7) . .
C82C C81C N80 C81A -174.5(5) . .
C82C C81C N80 C81B 64.0(6) . .
C82C C81C N80 C81D -53.1(6) . .
